data_4038796
loop_
_publ_author_name
'Wang, Panpan'
'Jiang, Qian'
'Zhao, Ruibo'
'Xie, Xingang'
'Tang, Shouchu'
'Wang, Xiaolei'

_publ_section_title
;
 Enantioselective \a-Functionalization of 1,3-Dithianes by
 Iridium-Catalyzed Allylic Substitution.
;
_journal_issue 19
_journal_name_full 'The Journal of organic chemistry'
_journal_page_first 12456
_journal_page_last 12467
_journal_paper_doi 10.1021/acs.joc.0c01683
_journal_volume 85
_journal_year 2020
_chemical_absolute_configuration ad
_chemical_formula_moiety 'C15 H18 O S2'
_chemical_formula_sum 'C15 H18 O S2'
_chemical_formula_weight 278.41
_space_group_crystal_system monoclinic
_space_group_IT_number 4
_space_group_name_Hall 'P 2yb'
_space_group_name_H-M_alt 'P 1 21 1'
_atom_sites_solution_hydrogens mixed
_atom_sites_solution_primary direct
_audit_creation_date 2019-11-20
_audit_creation_method
;
Olex2 1.2
(compiled 2018.05.29 svn.r3508 for OlexSys, GUI svn.r5506)
;
_audit_update_record
;
2019-11-20 deposited with the CCDC.	2020-07-09 downloaded from the CCDC.
;
_cell_angle_alpha 90
_cell_angle_beta 118.324(2)
_cell_angle_gamma 90
_cell_formula_units_Z 2
_cell_length_a 8.4921(11)
_cell_length_b 11.0952(14)
_cell_length_c 8.7511(11)
_cell_measurement_reflns_used 3139
_cell_measurement_temperature 296(2)
_cell_measurement_theta_max 29.735
_cell_measurement_theta_min 2.725
_cell_volume 725.83(16)
_computing_cell_refinement 'SAINT v7.68A (Bruker, 2009)'
_computing_data_reduction 'SAINT v7.68A (Bruker, 2009)'
_computing_molecular_graphics 'Olex2 (Dolomanov et al., 2009)'
_computing_publication_material 'Olex2 (Dolomanov et al., 2009)'
_computing_structure_refinement 'ShelXL (Sheldrick, 2015)'
_computing_structure_solution 'ShelXS (Sheldrick, 2008)'
_diffrn_ambient_temperature 296.15
_diffrn_measured_fraction_theta_full 0.998
_diffrn_measured_fraction_theta_max 0.998
_diffrn_measurement_device_type 'Bruker APEX-II CCD'
_diffrn_measurement_method '\f and \w scans'
_diffrn_radiation_monochromator graphite
_diffrn_radiation_type MoK\a
_diffrn_radiation_wavelength 0.71073
_diffrn_reflns_av_R_equivalents 0.0184
_diffrn_reflns_av_unetI/netI 0.0283
_diffrn_reflns_Laue_measured_fraction_full 0.998
_diffrn_reflns_Laue_measured_fraction_max 0.998
_diffrn_reflns_limit_h_max 10
_diffrn_reflns_limit_h_min -10
_diffrn_reflns_limit_k_max 13
_diffrn_reflns_limit_k_min -13
_diffrn_reflns_limit_l_max 10
_diffrn_reflns_limit_l_min -8
_diffrn_reflns_number 4022
_diffrn_reflns_point_group_measured_fraction_full 0.900
_diffrn_reflns_point_group_measured_fraction_max 0.893
_diffrn_reflns_theta_full 25.242
_diffrn_reflns_theta_max 26.020
_diffrn_reflns_theta_min 2.644
_diffrn_standards_number 0
_exptl_absorpt_coefficient_mu 0.353
_exptl_absorpt_correction_T_max 0.7462
_exptl_absorpt_correction_T_min 0.6582
_exptl_absorpt_correction_type multi-scan
_exptl_absorpt_process_details
'SADABS-2008/1 (Bruker,2008) was used for absorption correction. wR2(int) was 0.1205 before and 0.0333 after correction. The Ratio of minimum to maximum transmission is 0.8821. The \l/2 correction factor is 0.0015.'
_exptl_crystal_colour 'clear light colourless'
_exptl_crystal_colour_lustre clear
_exptl_crystal_colour_modifier light
_exptl_crystal_colour_primary colourless
_exptl_crystal_density_diffrn 1.274
_exptl_crystal_density_method 'not measured'
_exptl_crystal_description block
_exptl_crystal_F_000 296
_exptl_crystal_size_max 0.17
_exptl_crystal_size_mid 0.14
_exptl_crystal_size_min 0.12
_refine_diff_density_max 0.134
_refine_diff_density_min -0.219
_refine_diff_density_rms 0.051
_refine_ls_abs_structure_details
;
 Flack x determined using 1006 quotients [(I+)-(I-)]/[(I+)+(I-)]
 (Parsons, Flack and Wagner, Acta Cryst. B69 (2013) 249-259).
;
_refine_ls_abs_structure_Flack 0.06(3)
_refine_ls_extinction_method none
_refine_ls_goodness_of_fit_ref 1.067
_refine_ls_hydrogen_treatment mixed
_refine_ls_matrix_type full
_refine_ls_number_parameters 172
_refine_ls_number_reflns 2549
_refine_ls_number_restraints 1
_refine_ls_restrained_S_all 1.067
_refine_ls_R_factor_all 0.0284
_refine_ls_R_factor_gt 0.0277
_refine_ls_shift/su_max 0.000
_refine_ls_shift/su_mean 0.000
_refine_ls_structure_factor_coef Fsqd
_refine_ls_weighting_details 'w=1/[\s^2^(Fo^2^)+(0.0400P)^2^+0.0738P] where P=(Fo^2^+2Fc^2^)/3'
_refine_ls_weighting_scheme calc
_refine_ls_wR_factor_gt 0.0714
_refine_ls_wR_factor_ref 0.0721
_reflns_Friedel_coverage 0.697
_reflns_Friedel_fraction_full 0.790
_reflns_Friedel_fraction_max 0.775
_reflns_number_gt 2493
_reflns_number_total 2549
_reflns_threshold_expression 'I > 2\s(I)'
_cod_data_source_file jo0c01683_si_001.cif
_cod_data_source_block 1
_cod_depositor_comments 'Adding full bibliography for 4038796--4038797.cif.'
_cod_database_code 4038796
_shelx_shelxl_version_number 2018/3
_shelx_space_group_comment
;
The symmetry employed for this shelxl refinement is uniquely defined
by the following loop, which should always be used as a source of
symmetry information in preference to the above space-group names.
They are only intended as comments.
;
_olex2_refinement_description
;
1. Fixed Uiso
 At 1.2 times of:
  All C(H) groups, All C(H,H) groups
 At 1.5 times of:
  All C(H,H,H) groups
2.a Ternary CH refined with riding coordinates:
 C3(H3)
2.b Secondary CH2 refined with riding coordinates:
 C6(H6A,H6B), C9(H9A,H9B), C16(H16A,H16B)
2.c Aromatic/amide H refined with riding coordinates:
 C7(H7), C8(H8), C10(H10), C12(H12), C13(H13), C14(H14)
2.d Idealised Me refined as rotating group:
 C15(H15A,H15B,H15C)
;
_olex2_submission_special_instructions 'No special instructions were received'

loop_
_space_group_symop_operation_xyz
'x, y, z'
'-x, y+1/2, -z'

loop_
_atom_site_label
_atom_site_type_symbol
_atom_site_fract_x
_atom_site_fract_y
_atom_site_fract_z
_atom_site_U_iso_or_equiv
_atom_site_adp_type
_atom_site_occupancy
_atom_site_site_symmetry_order
_atom_site_calc_flag
_atom_site_refinement_flags_posn
_atom_site_refinement_flags_adp
_atom_site_refinement_flags_occupancy
_atom_site_disorder_assembly
_atom_site_disorder_group
S1 S 0.45729(8) 0.17802(6) 0.76459(9) 0.04899(19) Uani 1 1 d . . . . .
S2 S 0.62674(9) -0.06872(6) 0.84804(9) 0.05247(19) Uani 1 1 d . . . . .
C1 C 0.5532(3) 0.0557(2) 0.6955(3) 0.0334(5) Uani 1 1 d . . . . .
O2 O 0.3647(3) -0.0868(2) 0.4810(3) 0.0652(6) Uani 1 1 d . . . . .
C3 C 0.7172(3) 0.1158(2) 0.6879(3) 0.0343(5) Uani 1 1 d . . . . .
H3 H 0.676114 0.195096 0.634350 0.041 Uiso 1 1 calc R . . . .
C4 C 0.7785(3) 0.0487(2) 0.5734(3) 0.0365(5) Uani 1 1 d . . . . .
C5 C 0.4130(3) 0.0161(2) 0.5124(3) 0.0400(5) Uani 1 1 d . . . . .
C6 C 0.3524(5) 0.0004(4) 0.9221(4) 0.0680(9) Uani 1 1 d . . . . .
H6A H 0.446371 0.030876 1.031354 0.082 Uiso 1 1 calc R . . . .
H6B H 0.256038 -0.028501 0.942284 0.082 Uiso 1 1 calc R . . . .
C7 C 0.8735(3) 0.1388(3) 0.8651(3) 0.0480(6) Uani 1 1 d . . . . .
H7 H 0.934104 0.072815 0.933155 0.058 Uiso 1 1 calc R . . . .
C8 C 0.8498(3) -0.0660(3) 0.6092(4) 0.0495(6) Uani 1 1 d . . . . .
H8 H 0.858417 -0.107289 0.705407 0.059 Uiso 1 1 calc R . . . .
C9 C 0.2833(4) 0.1025(3) 0.7908(4) 0.0583(8) Uani 1 1 d . . . . .
H9A H 0.222958 0.160931 0.827401 0.070 Uiso 1 1 calc R . . . .
H9B H 0.195919 0.070476 0.679415 0.070 Uiso 1 1 calc R . . . .
C10 C 0.9088(4) -0.1203(3) 0.5024(5) 0.0669(9) Uani 1 1 d . . . . .
H10 H 0.956341 -0.197735 0.527505 0.080 Uiso 1 1 calc R . . . .
C11 C 0.9281(5) 0.2468(4) 0.9277(5) 0.0715(10) Uani 1 1 d . . . . .
C12 C 0.7680(4) 0.1076(3) 0.4290(3) 0.0523(7) Uani 1 1 d . . . . .
H12 H 0.720545 0.185028 0.402727 0.063 Uiso 1 1 calc R . . . .
C13 C 0.8269(5) 0.0529(4) 0.3237(4) 0.0690(9) Uani 1 1 d . . . . .
H13 H 0.818495 0.093588 0.227205 0.083 Uiso 1 1 calc R . . . .
C14 C 0.8973(4) -0.0605(4) 0.3602(4) 0.0712(10) Uani 1 1 d . . . . .
H14 H 0.937231 -0.096997 0.289197 0.085 Uiso 1 1 calc R . . . .
C15 C 0.3331(4) 0.1107(3) 0.3727(4) 0.0626(8) Uani 1 1 d . . . . .
H15A H 0.215345 0.130897 0.353964 0.094 Uiso 1 1 calc GR . . . .
H15B H 0.325943 0.079999 0.267040 0.094 Uiso 1 1 calc GR . . . .
H15C H 0.407119 0.181361 0.408180 0.094 Uiso 1 1 calc GR . . . .
C16 C 0.4249(5) -0.1037(3) 0.8623(5) 0.0659(9) Uani 1 1 d . . . . .
H16A H 0.333176 -0.129867 0.749016 0.079 Uiso 1 1 calc R . . . .
H16B H 0.450016 -0.170502 0.942056 0.079 Uiso 1 1 calc R . . . .
H11A H 1.042(6) 0.266(4) 1.039(6) 0.093(13) Uiso 1 1 d . . . . .
H11B H 0.866(5) 0.317(4) 0.874(5) 0.078(12) Uiso 1 1 d . . . . .

loop_
_atom_site_aniso_label
_atom_site_aniso_U_11
_atom_site_aniso_U_22
_atom_site_aniso_U_33
_atom_site_aniso_U_23
_atom_site_aniso_U_13
_atom_site_aniso_U_12
S1 0.0479(3) 0.0451(3) 0.0639(4) -0.0151(3) 0.0346(3) -0.0014(3)
S2 0.0553(4) 0.0577(4) 0.0505(3) 0.0211(3) 0.0300(3) 0.0134(3)
C1 0.0366(10) 0.0333(11) 0.0320(10) -0.0005(9) 0.0178(9) 0.0023(9)
O2 0.0737(13) 0.0526(13) 0.0622(12) -0.0199(10) 0.0265(10) -0.0199(11)
C3 0.0334(11) 0.0346(12) 0.0345(10) -0.0025(9) 0.0158(9) -0.0002(9)
C4 0.0304(10) 0.0428(13) 0.0370(11) -0.0080(9) 0.0167(9) -0.0066(9)
C5 0.0370(11) 0.0470(14) 0.0378(11) -0.0054(10) 0.0192(9) -0.0039(10)
C6 0.0594(16) 0.103(3) 0.0580(16) -0.0048(18) 0.0411(14) -0.0127(18)
C7 0.0377(12) 0.0626(17) 0.0405(12) -0.0112(11) 0.0161(11) -0.0067(12)
C8 0.0501(13) 0.0456(14) 0.0620(15) -0.0020(14) 0.0342(12) 0.0004(13)
C9 0.0463(14) 0.073(2) 0.0662(17) -0.0121(15) 0.0356(13) -0.0047(14)
C10 0.0547(16) 0.0566(17) 0.099(3) -0.0272(17) 0.0445(17) -0.0058(14)
C11 0.063(2) 0.083(3) 0.0640(19) -0.029(2) 0.0268(17) -0.029(2)
C12 0.0512(15) 0.0642(18) 0.0457(13) 0.0029(12) 0.0266(12) -0.0011(13)
C13 0.0653(18) 0.105(3) 0.0492(15) -0.0100(17) 0.0375(14) -0.0139(19)
C14 0.0594(17) 0.100(3) 0.0717(19) -0.041(2) 0.0453(15) -0.023(2)
C15 0.0493(15) 0.084(2) 0.0410(14) 0.0114(14) 0.0100(12) 0.0019(15)
C16 0.0747(19) 0.065(2) 0.074(2) 0.0220(16) 0.0483(17) -0.0015(16)

loop_
_atom_type_symbol
_atom_type_description
_atom_type_scat_dispersion_real
_atom_type_scat_dispersion_imag
_atom_type_scat_source
C C 0.0033 0.0016 'International Tables Vol C Tables 4.2.6.8 and 6.1.1.4'
H H 0.0000 0.0000 'International Tables Vol C Tables 4.2.6.8 and 6.1.1.4'
O O 0.0106 0.0060 'International Tables Vol C Tables 4.2.6.8 and 6.1.1.4'
S S 0.1246 0.1234 'International Tables Vol C Tables 4.2.6.8 and 6.1.1.4'

loop_
_geom_angle_atom_site_label_1
_geom_angle_atom_site_label_2
_geom_angle_atom_site_label_3
_geom_angle
_geom_angle_site_symmetry_1
_geom_angle_site_symmetry_3
_geom_angle_publ_flag
C9 S1 C1 102.55(13) . . ?
C1 S2 C16 101.91(13) . . ?
S2 C1 S1 111.95(11) . . ?
C3 C1 S1 103.96(15) . . ?
C3 C1 S2 110.56(15) . . ?
C5 C1 S1 108.08(15) . . ?
C5 C1 S2 112.09(16) . . ?
C5 C1 C3 109.88(17) . . ?
C1 C3 H3 106.2 . . ?
C4 C3 C1 113.93(18) . . ?
C4 C3 H3 106.2 . . ?
C7 C3 C1 113.14(19) . . ?
C7 C3 H3 106.2 . . ?
C7 C3 C4 110.45(19) . . ?
C8 C4 C3 123.5(2) . . ?
C8 C4 C12 118.2(2) . . ?
C12 C4 C3 118.3(2) . . ?
O2 C5 C1 121.4(2) . . ?
O2 C5 C15 120.3(2) . . ?
C15 C5 C1 118.3(2) . . ?
H6A C6 H6B 107.8 . . ?
C9 C6 H6A 109.1 . . ?
C9 C6 H6B 109.1 . . ?
C16 C6 H6A 109.1 . . ?
C16 C6 H6B 109.1 . . ?
C16 C6 C9 112.4(2) . . ?
C3 C7 H7 118.3 . . ?
C11 C7 C3 123.3(3) . . ?
C11 C7 H7 118.3 . . ?
C4 C8 H8 119.8 . . ?
C4 C8 C10 120.4(3) . . ?
C10 C8 H8 119.8 . . ?
S1 C9 H9A 108.9 . . ?
S1 C9 H9B 108.9 . . ?
C6 C9 S1 113.3(2) . . ?
C6 C9 H9A 108.9 . . ?
C6 C9 H9B 108.9 . . ?
H9A C9 H9B 107.7 . . ?
C8 C10 H10 119.8 . . ?
C14 C10 C8 120.5(3) . . ?
C14 C10 H10 119.8 . . ?
C7 C11 H11A 125(3) . . ?
C7 C11 H11B 123(3) . . ?
H11A C11 H11B 111(4) . . ?
C4 C12 H12 119.6 . . ?
C13 C12 C4 120.9(3) . . ?
C13 C12 H12 119.6 . . ?
C12 C13 H13 119.8 . . ?
C14 C13 C12 120.5(3) . . ?
C14 C13 H13 119.8 . . ?
C10 C14 H14 120.2 . . ?
C13 C14 C10 119.5(3) . . ?
C13 C14 H14 120.2 . . ?
C5 C15 H15A 109.5 . . ?
C5 C15 H15B 109.5 . . ?
C5 C15 H15C 109.5 . . ?
H15A C15 H15B 109.5 . . ?
H15A C15 H15C 109.5 . . ?
H15B C15 H15C 109.5 . . ?
S2 C16 H16A 108.7 . . ?
S2 C16 H16B 108.7 . . ?
C6 C16 S2 114.3(2) . . ?
C6 C16 H16A 108.7 . . ?
C6 C16 H16B 108.7 . . ?
H16A C16 H16B 107.6 . . ?

loop_
_geom_bond_atom_site_label_1
_geom_bond_atom_site_label_2
_geom_bond_distance
_geom_bond_site_symmetry_2
_geom_bond_publ_flag
S1 C1 1.827(2) . ?
S1 C9 1.806(3) . ?
S2 C1 1.813(2) . ?
S2 C16 1.818(3) . ?
C1 C3 1.574(3) . ?
C1 C5 1.539(3) . ?
O2 C5 1.200(3) . ?
C3 H3 0.9800 . ?
C3 C4 1.525(3) . ?
C3 C7 1.509(3) . ?
C4 C8 1.380(4) . ?
C4 C12 1.388(4) . ?
C5 C15 1.505(4) . ?
C6 H6A 0.9700 . ?
C6 H6B 0.9700 . ?
C6 C9 1.519(5) . ?
C6 C16 1.515(5) . ?
C7 H7 0.9300 . ?
C7 C11 1.308(5) . ?
C8 H8 0.9300 . ?
C8 C10 1.389(4) . ?
C9 H9A 0.9700 . ?
C9 H9B 0.9700 . ?
C10 H10 0.9300 . ?
C10 C14 1.373(6) . ?
C11 H11A 1.02(4) . ?
C11 H11B 0.94(4) . ?
C12 H12 0.9300 . ?
C12 C13 1.380(4) . ?
C13 H13 0.9300 . ?
C13 C14 1.364(6) . ?
C14 H14 0.9300 . ?
C15 H15A 0.9600 . ?
C15 H15B 0.9600 . ?
C15 H15C 0.9600 . ?
C16 H16A 0.9700 . ?
C16 H16B 0.9700 . ?

loop_
_geom_torsion_atom_site_label_1
_geom_torsion_atom_site_label_2
_geom_torsion_atom_site_label_3
_geom_torsion_atom_site_label_4
_geom_torsion
_geom_torsion_site_symmetry_1
_geom_torsion_site_symmetry_2
_geom_torsion_site_symmetry_3
_geom_torsion_site_symmetry_4
_geom_torsion_publ_flag
S1 C1 C3 C4 -158.86(16) . . . . ?
S1 C1 C3 C7 73.9(2) . . . . ?
S1 C1 C5 O2 -124.8(2) . . . . ?
S1 C1 C5 C15 53.6(3) . . . . ?
S2 C1 C3 C4 80.8(2) . . . . ?
S2 C1 C3 C7 -46.4(2) . . . . ?
S2 C1 C5 O2 -1.0(3) . . . . ?
S2 C1 C5 C15 177.47(19) . . . . ?
C1 S1 C9 C6 58.9(2) . . . . ?
C1 S2 C16 C6 -58.5(3) . . . . ?
C1 C3 C4 C8 -65.0(3) . . . . ?
C1 C3 C4 C12 117.4(2) . . . . ?
C1 C3 C7 C11 -112.9(3) . . . . ?
C3 C1 C5 O2 122.3(3) . . . . ?
C3 C1 C5 C15 -59.2(3) . . . . ?
C3 C4 C8 C10 -177.8(2) . . . . ?
C3 C4 C12 C13 177.9(3) . . . . ?
C4 C3 C7 C11 118.0(3) . . . . ?
C4 C8 C10 C14 0.1(4) . . . . ?
C4 C12 C13 C14 -0.2(5) . . . . ?
C5 C1 C3 C4 -43.4(3) . . . . ?
C5 C1 C3 C7 -170.7(2) . . . . ?
C7 C3 C4 C8 63.7(3) . . . . ?
C7 C3 C4 C12 -114.0(3) . . . . ?
C8 C4 C12 C13 0.1(4) . . . . ?
C8 C10 C14 C13 -0.2(5) . . . . ?
C9 S1 C1 S2 -55.61(16) . . . . ?
C9 S1 C1 C3 -174.96(16) . . . . ?
C9 S1 C1 C5 68.31(19) . . . . ?
C9 C6 C16 S2 67.0(3) . . . . ?
C12 C4 C8 C10 -0.1(4) . . . . ?
C12 C13 C14 C10 0.2(5) . . . . ?
C16 S2 C1 S1 54.76(17) . . . . ?
C16 S2 C1 C3 170.15(17) . . . . ?
C16 S2 C1 C5 -66.9(2) . . . . ?
C16 C6 C9 S1 -66.9(3) . . . . ?
